data_7011916
loop_
_publ_author_name
'Arnold, John'
'Knapp, Volker'
'Schmidt, Joseph A. R.'
'Shafir, Alexandr'

_publ_section_title
;
 Reactions of N,N???,N???-trimethyl-1,4,7-triazacyclononane with
 butyllithium reagents
;
_journal_issue 17
_journal_name_full 'Journal of the Chemical Society, Dalton Transactions'
_journal_page_first 3273
_journal_paper_doi 10.1039/b205792c
_journal_year 2002
_chemical_formula_moiety 'C13 H29 Li2 N3 '
_chemical_formula_sum 'C13 H29 Li2 N3'
_chemical_formula_weight 241.27
_space_group_IT_number 61
_symmetry_cell_setting orthorhombic
_symmetry_Int_Tables_number 61
_symmetry_space_group_name_Hall '-P 2ac 2ab'
_symmetry_space_group_name_H-M 'P b c a'
_cell_angle_alpha 90.000(1)
_cell_angle_beta 90.000(1)
_cell_angle_gamma 90.000(1)
_cell_formula_units_Z 16
_cell_length_a 18.785(4)
_cell_length_b 14.607(3)
_cell_length_c 23.964(5)
_cell_measurement_reflns_used 1598
_cell_measurement_temperature 121.2
_cell_measurement_theta_max 40.0
_cell_measurement_theta_min 3.0
_cell_volume 6576(2)
_computing_cell_refinement 'Bruker SAINT v5.04'
_computing_data_collection 'Bruker SMART v5.052d'
_computing_data_reduction 'Bruker SAINT v5.04'
_computing_publication_material teXsan
_computing_structure_refinement teXsan
_computing_structure_solution SIR92
_diffrn_ambient_temperature 121.2
_diffrn_measurement_device_type 'SMART CCD'
_diffrn_measurement_method \w-scan
_diffrn_orient_matrix_UB_11 0.00000
_diffrn_orient_matrix_UB_12 0.00000
_diffrn_orient_matrix_UB_13 0.00000
_diffrn_orient_matrix_UB_21 0.00000
_diffrn_orient_matrix_UB_22 0.00000
_diffrn_orient_matrix_UB_23 0.00000
_diffrn_orient_matrix_UB_31 0.00000
_diffrn_orient_matrix_UB_32 0.00000
_diffrn_orient_matrix_UB_33 0.00000
_diffrn_radiation_monochromator graphite
_diffrn_radiation_source 'X-ray tube'
_diffrn_radiation_type MoK\a
_diffrn_radiation_wavelength 0.7107
_diffrn_reflns_av_R_equivalents 0.0918
_diffrn_reflns_limit_h_max 18
_diffrn_reflns_limit_h_min 0
_diffrn_reflns_limit_k_max 14
_diffrn_reflns_limit_k_min -14
_diffrn_reflns_limit_l_max 23
_diffrn_reflns_limit_l_min -23
_diffrn_reflns_number 21445
_diffrn_reflns_theta_max 20.82
_diffrn_standards_decay_% 0.00
_diffrn_standards_interval_count 0
_diffrn_standards_number 0
_exptl_absorpt_coefficient_mu 0.056
_exptl_absorpt_correction_type none
_exptl_crystal_colour colorless
_exptl_crystal_density_diffrn 0.975
_exptl_crystal_density_method 'not measured'
_exptl_crystal_description plate
_exptl_crystal_F_000 2144.00
_exptl_crystal_size_max 0.400
_exptl_crystal_size_mid 0.390
_exptl_crystal_size_min 0.050
_refine_diff_density_max 0.73
_refine_diff_density_min -0.44
_refine_ls_extinction_coef 0.00000
_refine_ls_extinction_method none
_refine_ls_goodness_of_fit_ref 3.653
_refine_ls_hydrogen_treatment constr
_refine_ls_matrix_type full
_refine_ls_number_parameters 215
_refine_ls_number_reflns 1309
_refine_ls_number_restraints 0
_refine_ls_R_factor_all 0.2444
_refine_ls_R_factor_gt 0.1418
_refine_ls_shift/su_max 0.0030
_refine_ls_structure_factor_coef F
_refine_ls_weighting_scheme sigma
_refine_ls_wR_factor_all 0.1948
_refine_ls_wR_factor_gt 0.1697
_refine_ls_wR_factor_ref 0.1697
_reflns_number_gt 1309
_reflns_number_total 3872
_reflns_threshold_expression I>3.00sigma
_cod_data_source_file b205792c.txt
_cod_data_source_block John's_tBu-Li-Tacn
_cod_depositor_comments
;
The following automatic conversions were performed:

'_atom_site_thermal_displace_type' tag value 'Uij' was replaced with
'Uani' value 90 times.

Automatic conversion script
Id: cif_fix_values 1646 2011-03-28 12:23:43Z adriana 
;
_cod_original_cell_volume 6575(1)
_cod_original_sg_symbol_H-M 'P b c a    '
_cod_original_formula_sum 'C13 H29 Li2 N3 '
_cod_database_code 7011916

loop_
_symmetry_equiv_pos_as_xyz
'   +x,   +y,   +z'
'1/2+x,1/2-y,   -z'
'   -x,1/2+y,1/2-z'
'1/2-x,   -y,1/2+z'
'   -x,   -y,   -z'
'1/2-x,1/2+y,   +z'
'   +x,1/2-y,1/2+z'
'1/2+x,   +y,1/2-z'

loop_
_atom_site_aniso_label
_atom_site_aniso_U_11
_atom_site_aniso_U_22
_atom_site_aniso_U_33
_atom_site_aniso_U_12
_atom_site_aniso_U_13
_atom_site_aniso_U_23
C(7) 0.16(2) 0.08(2) 0.11(2) 0.06(2) 0.03(2) 0.04(1)
C(8) 0.10(2) 0.10(2) 0.12(2) 0.00(2) 0.03(2) -0.04(1)
C(9) 0.04(1) 0.06(1) 0.04(1) 0.03(1) -0.018(10) -0.002(9)
C(16) 0.08(2) 0.05(1) 0.11(2) 0.01(1) 0.00(1) 0.04(1)
C(17) 0.09(2) 0.05(1) 0.07(1) -0.01(1) 0.01(1) -0.030(10)
C(18) 0.06(1) 0.09(1) 0.05(1) 0.03(1) -0.01(1) -0.01(1)
C(19) 0.04(1) 0.06(1) 0.06(1) 0.01(1) 0.01(1) -0.01(1)
C(20) 0.09(2) 0.15(2) 0.08(2) 0.03(2) 0.05(1) 0.01(1)
C(21) 0.04(1) 0.09(2) 0.08(1) 0.00(1) 0.01(1) 0.00(1)
C(22) 0.04(1) 0.21(3) 0.09(2) -0.01(2) -0.01(1) 0.09(2)
C(23) 0.02(1) 0.06(1) 0.05(1) 0.02(1) -0.010(9) 0.01(1)
C(24) 0.05(1) 0.08(1) 0.10(2) 0.01(1) 0.01(1) 0.03(1)
C(25) 0.09(2) 0.06(1) 0.09(2) -0.03(1) -0.01(1) 0.04(1)
C(26) 0.03(1) 0.05(1) 0.13(2) 0.02(1) -0.01(1) 0.03(1)

loop_
_atom_site_label
_atom_site_fract_x
_atom_site_fract_y
_atom_site_fract_z
_atom_site_U_iso_or_equiv
_atom_site_thermal_displace_type
_atom_site_calc_flag
_atom_site_calc_attached_atom
N(1) 0.9255(8) 0.514(1) -0.2203(7) 0.078(5) Uani ? ?
N(2) 0.8943(9) 0.707(1) -0.2097(7) 0.081(5) Uani ? ?
N(3) 0.8934(8) 0.6212(9) -0.3179(5) 0.057(4) Uani ? ?
N(4) 0.6471(7) 0.7688(9) -0.4161(6) 0.053(4) Uani ? ?
N(5) 0.6608(7) 0.7059(8) -0.5294(5) 0.043(4) Uani ? ?
N(6) 0.6179(7) 0.8910(9) -0.5095(6) 0.056(4) Uani ? ?
C(1) 0.965(2) 0.499(2) -0.271(1) 0.15(1) Uani ? ?
C(2) 0.946(1) 0.546(2) -0.3166(10) 0.114(8) Uani ? ?
C(3) 0.928(1) 0.709(2) -0.309(1) 0.122(9) Uani ? ?
C(4) 0.911(2) 0.754(2) -0.265(1) 0.17(1) Uani ? ?
C(5) 0.949(2) 0.665(2) -0.179(1) 0.15(1) Uani ? ?
C(6) 0.960(1) 0.574(2) -0.178(1) 0.121(9) Uani ? ?
C(7) 0.909(1) 0.421(1) -0.1970(9) 0.112 Uani ? ?
C(8) 0.853(1) 0.769(1) -0.1764(9) 0.098 Uani ? ?
C(9) 0.8435(8) 0.622(1) -0.3667(6) 0.059 Uani ? ?
C(10) 0.622(1) 0.654(1) -0.488(1) 0.110(8) Uani ? ?
C(11) 0.634(1) 0.674(1) -0.4318(9) 0.081(6) Uani ? ?
C(12) 0.585(1) 0.822(2) -0.418(1) 0.112(8) Uani ? ?
C(13) 0.581(1) 0.894(1) -0.4559(10) 0.099(7) Uani ? ?
C(14) 0.582(1) 0.837(1) -0.5498(9) 0.088(7) Uani ? ?
C(15) 0.615(1) 0.755(2) -0.567(1) 0.118(8) Uani ? ?
C(16) 0.631(1) 0.982(1) -0.5314(8) 0.077 Uani ? ?
C(17) 0.712(1) 0.650(1) -0.5600(8) 0.063 Uani ? ?
C(18) 0.6889(9) 0.778(1) -0.3624(7) 0.059 Uani ? ?
C(19) 0.7215(9) 0.589(1) -0.2432(7) 0.063 Uani ? ?
C(20) 0.670(1) 0.660(2) -0.2215(9) 0.104 Uani ? ?
C(21) 0.6786(9) 0.527(1) -0.2812(8) 0.079 Uani ? ?
C(22) 0.7408(10) 0.535(2) -0.1923(9) 0.103 Uani ? ?
C(23) 0.8247(8) 0.825(1) -0.4758(7) 0.040 Uani ? ?
C(24) 0.8813(9) 0.761(1) -0.4982(8) 0.084 Uani ? ?
C(25) 0.859(1) 0.884(1) -0.4322(9) 0.082 Uani ? ?
C(26) 0.8078(8) 0.890(1) -0.5245(9) 0.070 Uani ? ?
Li(1) 0.839(2) 0.599(2) -0.246(1) 0.055(8) Uani ? ?
Li(2) 0.746(2) 0.661(2) -0.324(1) 0.059(9) Uani ? ?
Li(3) 0.793(2) 0.748(2) -0.403(1) 0.07(1) Uani ? ?
Li(4) 0.709(1) 0.807(2) -0.484(1) 0.044(7) Uani ? ?
H(1) 1.013 0.524 -0.266 0.181 Uani ? ?
H(2) 0.963 0.444 -0.283 0.181 Uani ? ?
H(3) 0.988 0.579 -0.332 0.133 Uani ? ?
H(4) 0.929 0.507 -0.343 0.133 Uani ? ?
H(5) 1.007 0.562 -0.173 0.143 Uani ? ?
H(6) 0.934 0.564 -0.142 0.143 Uani ? ?
H(7) 0.995 0.688 -0.205 0.183 Uani ? ?
H(8) 0.957 0.698 -0.148 0.183 Uani ? ?
H(9) 0.977 0.704 -0.312 0.137 Uani ? ?
H(10) 0.910 0.752 -0.336 0.137 Uani ? ?
H(11) 0.883 0.797 -0.271 0.172 Uani ? ?
H(12) 0.962 0.781 -0.255 0.172 Uani ? ?
H(13) 0.827 0.733 -0.150 0.118 Uani ? ?
H(14) 0.889 0.803 -0.154 0.118 Uani ? ?
H(15) 0.827 0.805 -0.197 0.118 Uani ? ?
H(16) 0.882 0.391 -0.223 0.135 Uani ? ?
H(17) 0.888 0.429 -0.163 0.135 Uani ? ?
H(18) 0.955 0.391 -0.193 0.135 Uani ? ?
H(19) 0.638 0.763 -0.599 0.143 Uani ? ?
H(20) 0.574 0.711 -0.573 0.143 Uani ? ?
H(21) 0.577 0.868 -0.584 0.111 Uani ? ?
H(22) 0.536 0.819 -0.537 0.111 Uani ? ?
H(23) 0.596 0.947 -0.438 0.108 Uani ? ?
H(24) 0.531 0.902 -0.466 0.108 Uani ? ?
H(25) 0.574 0.849 -0.384 0.133 Uani ? ?
H(26) 0.545 0.783 -0.429 0.133 Uani ? ?
H(27) 0.670 0.639 -0.420 0.094 Uani ? ?
H(28) 0.589 0.657 -0.414 0.094 Uani ? ?
H(29) 0.636 0.591 -0.493 0.118 Uani ? ?
H(30) 0.573 0.660 -0.497 0.118 Uani ? ?
H(31) 0.687 0.602 -0.579 0.076 Uani ? ?
H(32) 0.737 0.686 -0.585 0.076 Uani ? ?
H(33) 0.744 0.622 -0.534 0.076 Uani ? ?
H(34) 0.664 0.978 -0.561 0.092 Uani ? ?
H(35) 0.587 1.007 -0.543 0.092 Uani ? ?
H(36) 0.650 1.019 -0.502 0.092 Uani ? ?
H(37) 0.703 0.520 -0.167 0.123 Uani ? ?
H(38) 0.762 0.474 -0.203 0.123 Uani ? ?
H(39) 0.779 0.562 -0.170 0.123 Uani ? ?
H(40) 0.630 0.632 -0.201 0.125 Uani ? ?
H(41) 0.690 0.704 -0.197 0.125 Uani ? ?
H(42) 0.646 0.695 -0.251 0.125 Uani ? ?
H(43) 0.641 0.493 -0.265 0.094 Uani ? ?
H(44) 0.711 0.478 -0.298 0.094 Uani ? ?
H(45) 0.660 0.556 -0.315 0.094 Uani ? ?
H(46) 0.828 0.926 -0.412 0.099 Uani ? ?
H(47) 0.886 0.851 -0.404 0.099 Uani ? ?
H(48) 0.898 0.927 -0.448 0.099 Uani ? ?
H(49) 0.911 0.735 -0.469 0.100 Uani ? ?
H(50) 0.916 0.793 -0.523 0.100 Uani ? ?
H(51) 0.862 0.712 -0.519 0.100 Uani ? ?
H(52) 0.849 0.917 -0.539 0.084 Uani ? ?
H(53) 0.784 0.856 -0.553 0.084 Uani ? ?
H(54) 0.776 0.937 -0.512 0.084 Uani ? ?

loop_
_atom_type_symbol
_atom_type_oxidation_number
_atom_type_number_in_cell
_atom_type_scat_dispersion_real
_atom_type_scat_dispersion_imag
_atom_type_scat_source
C 0 208 0.003 0.002 'International Tables'
H 0 464 0.000 0.000 'International Tables'
Li 0 32 0.000 0.000 'International Tables'
N 0 48 0.006 0.003 'International Tables'

loop_
_geom_angle_atom_site_label_1
_geom_angle_atom_site_label_2
_geom_angle_atom_site_label_3
_geom_angle
_geom_angle_site_symmetry_1
_geom_angle_site_symmetry_2
_geom_angle_site_symmetry_3
_geom_angle_publ_flag
C(1) N(1) C(6) 116(1) ? ? ? yes
C(1) N(1) C(7) 106(1) ? ? ? yes
C(1) N(1) Li(1) 103(1) ? ? ? yes
C(6) N(1) C(7) 111(1) ? ? ? yes
C(6) N(1) Li(1) 101(1) ? ? ? yes
C(7) N(1) Li(1) 118(1) ? ? ? yes
C(4) N(2) C(5) 119(2) ? ? ? yes
C(4) N(2) C(8) 107(1) ? ? ? yes
C(4) N(2) Li(1) 94(1) ? ? ? yes
C(5) N(2) C(8) 112(2) ? ? ? yes
C(5) N(2) Li(1) 105(1) ? ? ? yes
C(8) N(2) Li(1) 116(1) ? ? ? yes
C(2) N(3) C(3) 110(1) ? ? ? yes
C(2) N(3) C(9) 116(1) ? ? ? yes
C(2) N(3) Li(1) 101(1) ? ? ? yes
C(3) N(3) C(9) 112(1) ? ? ? yes
C(3) N(3) Li(1) 104(1) ? ? ? yes
C(9) N(3) Li(1) 110(1) ? ? ? yes
C(11) N(4) C(12) 112(1) ? ? ? yes
C(11) N(4) C(18) 113(1) ? ? ? yes
C(11) N(4) Li(4) 98(1) ? ? ? yes
C(12) N(4) C(18) 114(1) ? ? ? yes
C(12) N(4) Li(4) 106(1) ? ? ? yes
C(18) N(4) Li(4) 110(1) ? ? ? yes
C(10) N(5) C(15) 112(1) ? ? ? yes
C(10) N(5) C(17) 112(1) ? ? ? yes
C(10) N(5) Li(4) 103(1) ? ? ? yes
C(15) N(5) C(17) 111(1) ? ? ? yes
C(15) N(5) Li(4) 103(1) ? ? ? yes
C(17) N(5) Li(4) 112(1) ? ? ? yes
C(13) N(6) C(14) 112(1) ? ? ? yes
C(13) N(6) C(16) 111(1) ? ? ? yes
C(13) N(6) Li(4) 97(1) ? ? ? yes
C(14) N(6) C(16) 110(1) ? ? ? yes
C(14) N(6) Li(4) 104(1) ? ? ? yes
C(16) N(6) Li(4) 118(1) ? ? ? yes
N(1) C(1) C(2) 118(2) ? ? ? yes
N(3) C(2) C(1) 125(2) ? ? ? yes
N(3) C(3) C(4) 117(2) ? ? ? yes
N(2) C(4) C(3) 122(2) ? ? ? yes
N(2) C(5) C(6) 124(2) ? ? ? yes
N(1) C(6) C(5) 118(2) ? ? ? yes
N(3) C(9) Li(2) 99(1) ? ? ? yes
N(3) C(9) Li(3) 124(1) ? ? ? yes
Li(2) C(9) Li(3) 67(1) ? ? ? yes
N(5) C(10) C(11) 118(1) ? ? ? yes
N(4) C(11) C(10) 118(1) ? ? ? yes
N(4) C(12) C(13) 119(2) ? ? ? yes
N(6) C(13) C(12) 121(1) ? ? ? yes
N(6) C(14) C(15) 117(1) ? ? ? yes
N(5) C(15) C(14) 120(2) ? ? ? yes
N(4) C(18) Li(2) 121(1) ? ? ? yes
N(4) C(18) Li(3) 93(1) ? ? ? yes
Li(2) C(18) Li(3) 66(1) ? ? ? yes
C(20) C(19) C(21) 105(1) ? ? ? yes
C(20) C(19) C(22) 103(1) ? ? ? yes
C(20) C(19) Li(1) 127(1) ? ? ? yes
C(20) C(19) Li(2) 96(1) ? ? ? yes
C(21) C(19) C(22) 107(1) ? ? ? yes
C(21) C(19) Li(1) 123(1) ? ? ? yes
C(21) C(19) Li(2) 82(1) ? ? ? yes
C(22) C(19) Li(1) 79(1) ? ? ? yes
C(22) C(19) Li(2) 153(1) ? ? ? yes
Li(1) C(19) Li(2) 74(1) ? ? ? yes
C(24) C(23) C(25) 107(1) ? ? ? yes
C(24) C(23) C(26) 104(1) ? ? ? yes
C(24) C(23) Li(3) 98(1) ? ? ? yes
C(24) C(23) Li(4) 126(1) ? ? ? yes
C(25) C(23) C(26) 105(1) ? ? ? yes
C(25) C(23) Li(3) 81(1) ? ? ? yes
C(25) C(23) Li(4) 123(1) ? ? ? yes
C(26) C(23) Li(3) 151(1) ? ? ? yes
C(26) C(23) Li(4) 78(1) ? ? ? yes
Li(3) C(23) Li(4) 74(1) ? ? ? yes
N(1) Li(1) N(2) 86(1) ? ? ? yes
N(1) Li(1) N(3) 87(1) ? ? ? yes
N(1) Li(1) C(19) 135(1) ? ? ? yes
N(1) Li(1) Li(2) 152(1) ? ? ? yes
N(2) Li(1) N(3) 88(1) ? ? ? yes
N(2) Li(1) C(19) 122(1) ? ? ? yes
N(2) Li(1) Li(2) 111(1) ? ? ? yes
N(3) Li(1) C(19) 123(1) ? ? ? yes
N(3) Li(1) Li(2) 72(1) ? ? ? yes
C(19) Li(1) Li(2) 53(1) ? ? ? yes
C(9) Li(2) C(18) 114(1) ? ? ? yes
C(9) Li(2) C(19) 117(1) ? ? ? yes
C(9) Li(2) Li(1) 71(1) ? ? ? yes
C(9) Li(2) Li(3) 57(1) ? ? ? yes
C(18) Li(2) C(19) 128(1) ? ? ? yes
C(18) Li(2) Li(1) 148(1) ? ? ? yes
C(18) Li(2) Li(3) 56(1) ? ? ? yes
C(19) Li(2) Li(1) 51.9(9) ? ? ? yes
C(19) Li(2) Li(3) 168(1) ? ? ? yes
Li(1) Li(2) Li(3) 117(1) ? ? ? yes
C(9) Li(3) C(18) 111(1) ? ? ? yes
C(9) Li(3) C(23) 128(1) ? ? ? yes
C(9) Li(3) Li(2) 55(1) ? ? ? yes
C(9) Li(3) Li(4) 143(1) ? ? ? yes
C(18) Li(3) C(23) 119(1) ? ? ? yes
C(18) Li(3) Li(2) 56(1) ? ? ? yes
C(18) Li(3) Li(4) 74(1) ? ? ? yes
C(23) Li(3) Li(2) 174(1) ? ? ? yes
C(23) Li(3) Li(4) 53.3(10) ? ? ? yes
Li(2) Li(3) Li(4) 120(1) ? ? ? yes
N(4) Li(4) N(5) 88(1) ? ? ? yes
N(4) Li(4) N(6) 86(1) ? ? ? yes
N(4) Li(4) C(23) 121(1) ? ? ? yes
N(4) Li(4) Li(3) 71(1) ? ? ? yes
N(5) Li(4) N(6) 84(1) ? ? ? yes
N(5) Li(4) C(23) 124(1) ? ? ? yes
N(5) Li(4) Li(3) 114(1) ? ? ? yes
N(6) Li(4) C(23) 136(1) ? ? ? yes
N(6) Li(4) Li(3) 148(1) ? ? ? yes
C(23) Li(4) Li(3) 51.9(10) ? ? ? yes

loop_
_geom_bond_atom_site_label_1
_geom_bond_atom_site_label_2
_geom_bond_distance
_geom_bond_site_symmetry_1
_geom_bond_site_symmetry_2
_geom_bond_publ_flag
N(1) C(1) 1.45(3) ? ? yes
N(1) C(6) 1.49(3) ? ? yes
N(1) C(7) 1.51(2) ? ? yes
N(1) Li(1) 2.14(3) ? ? yes
N(2) C(4) 1.53(3) ? ? yes
N(2) C(5) 1.39(3) ? ? yes
N(2) C(8) 1.44(2) ? ? yes
N(2) Li(1) 2.08(3) ? ? yes
N(3) C(2) 1.48(2) ? ? yes
N(3) C(3) 1.45(3) ? ? yes
N(3) C(9) 1.50(2) ? ? yes
N(3) Li(1) 2.02(3) ? ? yes
N(4) C(11) 1.45(2) ? ? yes
N(4) C(12) 1.41(2) ? ? yes
N(4) C(18) 1.52(2) ? ? yes
N(4) Li(4) 2.07(3) ? ? yes
N(5) C(10) 1.44(2) ? ? yes
N(5) C(15) 1.45(2) ? ? yes
N(5) C(17) 1.47(2) ? ? yes
N(5) Li(4) 2.05(3) ? ? yes
N(6) C(13) 1.46(2) ? ? yes
N(6) C(14) 1.42(2) ? ? yes
N(6) C(16) 1.45(2) ? ? yes
N(6) Li(4) 2.19(3) ? ? yes
C(1) C(2) 1.33(3) ? ? yes
C(3) C(4) 1.29(3) ? ? yes
C(5) C(6) 1.36(3) ? ? yes
C(9) Li(2) 2.18(3) ? ? yes
C(9) Li(3) 2.24(3) ? ? yes
C(10) C(11) 1.40(3) ? ? yes
C(12) C(13) 1.38(3) ? ? yes
C(14) C(15) 1.40(3) ? ? yes
C(18) Li(2) 2.22(3) ? ? yes
C(18) Li(3) 2.23(4) ? ? yes
C(19) C(20) 1.50(2) ? ? yes
C(19) C(21) 1.52(2) ? ? yes
C(19) C(22) 1.50(2) ? ? yes
C(19) Li(1) 2.21(3) ? ? yes
C(19) Li(2) 2.25(3) ? ? yes
C(23) C(24) 1.51(2) ? ? yes
C(23) C(25) 1.51(2) ? ? yes
C(23) C(26) 1.53(2) ? ? yes
C(23) Li(3) 2.16(4) ? ? yes
C(23) Li(4) 2.20(3) ? ? yes
Li(1) Li(2) 2.71(4) ? ? yes
Li(2) Li(3) 2.44(4) ? ? yes
Li(3) Li(4) 2.65(4) ? ? yes
